data_1548403
loop_
_publ_author_name
'Peng-Wei Xu'
'Jia-Kuan Liu'
'Lan Shen'
'Zhong-Yan Cao'
'Xiao-Li Zhao'
'Jun Yan'
'Jian Zhou'

_publ_section_title
;
 Diastereo- and enantioselective [3 + 3] cycloaddition of spirocyclopropyl
 oxindoles using both aldonitrones and ketonitrones
;
_journal_name_full 'Nature Communications'
_journal_page_first 1619
_journal_paper_doi 10.1038/s41467-017-01451-1
_journal_volume 8
_journal_year 2017
_chemical_formula_sum 'C28 H32 Cl N2 O4 P'
_chemical_formula_weight 526.98
_space_group_IT_number 15
_symmetry_cell_setting monoclinic
_symmetry_Int_Tables_number 15
_symmetry_space_group_name_Hall '-C 2yc'
_symmetry_space_group_name_H-M 'C 1 2/c 1'
_cell_angle_alpha 90.
_cell_angle_beta 93.412(5)
_cell_angle_gamma 90.
_cell_formula_units_Z 8
_cell_length_a 24.051(2)
_cell_length_b 11.1897(8)
_cell_length_c 20.9345(15)
_cell_volume 5624.0(7)
_diffrn_ambient_temperature 296
_diffrn_radiation_probe x-ray
_diffrn_radiation_type MoK\a
_diffrn_radiation_wavelength 0.71073
_exptl_absorpt_coefficient_mu 0.227
_exptl_crystal_density_diffrn 1.245
_exptl_crystal_F_000 2224
_refine_ls_goodness_of_fit_ref 1.065
_refine_ls_number_parameters 325
_refine_ls_number_reflns 4958
_refine_ls_R_factor_all 0.1833
_refine_ls_R_factor_gt 0.1252
_refine_ls_wR_factor_gt 0.3351
_refine_ls_wR_factor_ref 0.3965
_cod_data_source_file ncomms1619-2017-6.cif
_cod_data_source_block 6
_cod_depositor_comments
;
    Crystal size  0.42 x 0.31 x 0.29 mm   
   Theta range for data collection  1.70 to 25.00 deg.  
    Limiting indices   -28<=h<=27, -13<=k<=13, -24<=l<=24  
    Reflections collected / unique   32326 / 4958 [R(int) = 0.0834]  
    Completeness to theta = 25.00  99.8 %  
    Absorption correction   Semi-empirical from equivalents  
    Max. and min. transmission  0.9370 and 0.9105  
    Refinement method    Full-matrix least-squares on F2  
    Data / restraints / parameters   4958 / 23 / 325  
    Largest diff. peak and hole   1.730 and -1.068 e. A-3  
;
_cod_original_cell_volume 5624.0(8)
_cod_original_sg_symbol_H-M 'C 2/c'
_cod_database_code 1548403

loop_
_space_group_symop_id
_space_group_symop_operation_xyz
1 x,y,z
2 -x,y,1/2-z
3 -x,-y,-z
4 x,-y,1/2+z
5 1/2+x,1/2+y,z
6 1/2-x,1/2+y,1/2-z
7 1/2-x,1/2-y,-z
8 1/2+x,1/2-y,1/2+z

loop_
_atom_site_aniso_label
_atom_site_aniso_U_11
_atom_site_aniso_U_22
_atom_site_aniso_U_33
_atom_site_aniso_U_23
_atom_site_aniso_U_13
_atom_site_aniso_U_12
Cl(1) .104(2) .086(2) .072(1) -.011(1) -.018(1) -.020(1)
P(1) .076(2) .148(2) .061(1) -.022(2) .017(1) -.056(2)
O(1) .313(12) .255(7) .082(5) .059(7) -.069(7) -.222(9)
O(2) .075(4) .185(8) .103(5) -.012(5) .006(3) -.007(5)
O(3) .058(3) .119(5) .065(3) -.017(3) .008(3) -.025(3)
O(4) .072(3) .054(3) .071(3) .017(3) .007(3) .017(3)
N(1) .041(3) .059(4) .065(4) -.010(3) .002(3) -.001(3)
N(2) .046(3) .045(3) .047(3) .002(2) .001(2) .005(2)
C(1) .044(4) .042(3) .046(4) -.002(3) -.007(3) -.001(3)
C(2) .086(6) .052(4) .050(4) -.002(3) .009(4) -.014(4)
C(3) .093(6) .059(5) .057(5) .009(4) .004(4) -.013(4)
C(4) .074(5) .066(5) .048(4) -.006(4) -.002(4) .010(4)
C(5) .076(6) .061(5) .070(5) -.026(4) -.001(4) -.003(4)
C(6) .063(5) .050(4) .067(5) -.007(4) .006(4) -.006(3)
C(7) .039(3) .046(4) .043(3) -.001(3) .001(3) .000(3)
C(8) .051(4) .042(4) .059(4) .004(3) -.006(3) .000(3)
C(9) .058(5) .056(4) .065(5) .009(4) -.004(4) .015(4)
C(10) .048(4) .082(5) .048(4) .008(4) -.003(3) .015(4)
C(11) .039(4) .073(5) .055(4) .000(4) -.001(3) -.008(3)
C(12) .051(4) .047(4) .058(4) .001(3) .002(3) -.003(3)
C(13) .125(9) .112(8) .055(5) -.012(5) .019(5) .010(7)
C(14) .053(5) .126(8) .085(6) .010(6) -.004(4) .024(5)
C(15) .049(4) .044(4) .057(4) .001(3) .000(3) .006(3)
C(16) .047(4) .049(4) .054(4) -.003(3) .002(3) .007(3)
C(17) .051(4) .064(4) .053(4) .008(3) -.002(3) .009(3)
C(18) .041(4) .043(3) .049(4) .004(3) -.001(3) .002(3)
C(19) .045(4) .038(3) .062(4) .002(3) -.003(3) .014(3)
C(20) .060(5) .050(4) .058(4) .003(3) -.004(3) .008(3)
C(21) .065(5) .051(4) .064(5) .002(3) -.009(4) .006(4)
C(22) .050(4) .052(4) .080(5) -.004(4) -.008(4) .002(3)
C(23) .043(4) .067(5) .067(5) -.010(4) .002(3) .007(3)
C(24) .040(4) .049(4) .060(4) -.003(3) .004(3) .011(3)
C(25) .106(6) .128(9) .089(6) .000(7) .004(5) .025(7)
C(26) .088(7) .410(30) .116(11) -.025(14) .034(7) -.006(12)
C(27) .810(40) .122(13) .129(15) .007(11) .070(20) .106(18)
C(28) .092(9) .350(18) .153(12) -.114(10) -.042(8) .081(12)

loop_
_atom_site_label
_atom_site_type_symbol
_atom_site_fract_x
_atom_site_fract_y
_atom_site_fract_z
_atom_site_U_iso_or_equiv
Cl(1) Cl .0904(1) .4412(2) .1955(1) .088(1)
P(1) P .1718(1) .6362(3) .5065(1) .095(1)
O(1) O .1549(6) .5222(12) .5193(4) .220(5)
O(2) O .1079(3) .7083(9) .4981(4) .121(3)
O(3) O .2103(2) .6963(6) .5528(3) .081(2)
O(4) O .2553(2) .7722(4) .2222(2) .066(1)
N(1) N .1895(2) .6528(5) .4350(3) .055(2)
N(2) N .3102(2) .6078(5) .2442(2) .046(1)
C(1) C .3314(3) .5971(6) .1820(3) .044(2)
C(2) C .3574(3) .6922(7) .1550(3) .063(2)
C(3) C .3774(4) .6815(7) .0947(4) .070(2)
C(4) C .3716(3) .5769(7) .0596(3) .063(2)
C(5) C .3446(4) .4836(7) .0881(4) .069(2)
C(6) C .3254(3) .4919(7) .1477(4) .060(2)
C(7) C .3749(3) .4678(6) .3041(3) .043(2)
C(8) C .3834(3) .3454(6) .3115(3) .051(2)
C(9) C .4360(3) .3002(7) .3254(3) .060(2)
C(10) C .4818(3) .3748(8) .3324(3) .060(2)
C(11) C .4737(3) .4963(7) .3254(3) .056(2)
C(12) C .4209(3) .5422(6) .3111(3) .052(2)
C(13) C .3950(5) .5660(10) -.0053(4) .097(3)
C(14) C .5399(3) .3260(10) .3464(5) .088(3)
C(15) C .2719(3) .6916(6) .2576(3) .050(2)
C(16) C .2521(3) .6643(6) .3239(3) .050(2)
C(17) C .2953(3) .5784(7) .3517(3) .056(2)
C(18) C .3165(3) .5136(6) .2933(3) .044(2)
C(19) C .1937(3) .6107(6) .3215(3) .048(2)
C(20) C .1697(3) .5618(6) .2662(4) .056(2)
C(21) C .1187(3) .5053(7) .2656(4) .060(2)
C(22) C .0910(3) .4965(6) .3208(4) .061(2)
C(23) C .1142(3) .5467(7) .3762(4) .059(2)
C(24) C .1656(3) .6037(6) .3772(3) .049(2)
C(25) C .0795(4) .7189(11) .5469(5) .108(3)
C(26) C .0218(5) .6740(20) .5379(7) .203(9)
C(27) C .2202(12) .4357(13) .5139(10) .351(14)
C(28) C .1892(5) .3820(20) .5673(7) .200(7)
H(1A) H .2178 .6984 .4308 .066
H(2A) H .3614 .7640 .1772 .075
H(3A) H .3954 .7464 .0773 .084
H(5A) H .3394 .4124 .0656 .083
H(6A) H .3082 .4265 .1655 .072
H(8A) H .3532 .2936 .3069 .062
H(9A) H .4409 .2182 .3303 .072
H(11A) H .5040 .5479 .3302 .067
H(12A) H .4163 .6243 .3062 .062
H(13A) H .3870 .4879 -.0225 .145
H(13B) H .4346 .5779 -.0014 .145
H(13C) H .3783 .6254 -.0335 .145
H(14A) H .5660 .3910 .3498 .132
H(14B) H .5494 .2737 .3124 .132
H(14C) H .5412 .2825 .3860 .132
H(16A) H .2528 .7377 .3495 .060
H(17A) H .2789 .5224 .3805 .068
H(17B) H .3253 .6209 .3748 .068
H(18A) H .2916 .4469 .2815 .053
H(20A) H .1882 .5671 .2285 .068
H(22A) H .0569 .4572 .3208 .073
H(23A) H .0953 .5422 .4136 .071
H(25A) H .0783 .8027 .5586 129
H(25B) H .0982 .6761 .5823 129
H(26A) H .0031 .6843 .5768 304
H(26B) H .0224 .5906 .5270 304
H(26C) H .0023 .7176 .5040 304
H(27A) H .2229 .3868 .4760 422
H(27B) H .2545 .4773 .5265 422
H(28A) H .2144 .3351 .5944 301
H(28B) H .1599 .3314 .5496 301
H(28C) H .1736 .4444 .5920 301

loop_
_geom_angle_atom_site_label_1
_geom_angle_atom_site_label_2
_geom_angle_atom_site_label_3
_geom_angle
_geom_angle_site_symmetry_1
_geom_angle_site_symmetry_2
_geom_angle_site_symmetry_3
_geom_angle_publ_flag
O1 P1 O2 100.5(7) . . . yes
O1 P1 O3 118.8(5) . . . yes
O1 P1 N1 113.1(5) . . . yes
O2 P1 O3 112.0(4) . . . yes
O2 P1 N1 97.8(4) . . . yes
O3 P1 N1 112.0(3) . . . yes
P1 O2 C25 118.6(8) . . . yes
P1 N1 C24 129.8(5) . . . yes
C1 N2 C15 122.0(5) . . . yes
C1 N2 C18 123.2(5) . . . yes
C15 N2 C18 113.2(5) . . . yes
N2 C1 C2 120.4(6) . . . yes
N2 C1 C6 120.8(6) . . . yes
C2 C1 C6 118.8(6) . . . no
C24 N1 H1A 115.00 . . . no
P1 N1 H1A 115.00 . . . no
C1 C2 C3 120.0(7) . . . no
C2 C3 C4 121.9(7) . . . no
C5 C4 C13 122.6(8) . . . no
C3 C4 C5 116.4(7) . . . no
C3 C4 C13 121.1(8) . . . no
C4 C5 C6 122.6(7) . . . no
C1 C6 C5 120.3(7) . . . no
C8 C7 C18 118.9(6) . . . no
C8 C7 C12 117.9(6) . . . no
C12 C7 C18 123.1(6) . . . no
C7 C8 C9 120.8(7) . . . no
C8 C9 C10 121.1(7) . . . no
C9 C10 C14 121.6(8) . . . no
C11 C10 C14 120.0(7) . . . no
C9 C10 C11 118.5(7) . . . no
C10 C11 C12 120.7(7) . . . no
C7 C12 C11 121.1(6) . . . no
O4 C15 N2 126.0(6) . . . yes
N2 C15 C16 107.6(5) . . . yes
O4 C15 C16 126.4(6) . . . yes
C15 C16 C19 112.7(5) . . . no
C15 C16 C17 103.5(6) . . . no
C17 C16 C19 112.0(6) . . . no
C16 C17 C18 104.4(5) . . . no
N2 C18 C7 114.0(5) . . . yes
C7 C18 C17 113.2(5) . . . no
N2 C18 C17 101.1(5) . . . yes
C16 C19 C24 119.3(6) . . . no
C20 C19 C24 119.0(7) . . . no
C16 C19 C20 121.6(6) . . . no
C19 C20 C21 121.2(7) . . . no
Cl1 C21 C22 119.8(6) . . . yes
Cl1 C21 C20 120.1(6) . . . yes
C20 C21 C22 120.1(7) . . . no
C21 C22 C23 119.2(7) . . . no
C22 C23 C24 121.0(7) . . . no
N1 C24 C19 120.2(6) . . . yes
N1 C24 C23 120.4(6) . . . yes
C19 C24 C23 119.4(6) . . . no
O2 C25 C26 114.4(10) . . . yes
C1 C2 H2A 120.00 . . . no
C3 C2 H2A 120.00 . . . no
C2 C3 H3A 119.00 . . . no
C4 C3 H3A 119.00 . . . no
C4 C5 H5A 119.00 . . . no
C6 C5 H5A 119.00 . . . no
C1 C6 H6A 120.00 . . . no
C5 C6 H6A 120.00 . . . no
C7 C8 H8A 120.00 . . . no
C9 C8 H8A 120.00 . . . no
C8 C9 H9A 120.00 . . . no
C10 C9 H9A 119.00 . . . no
C10 C11 H11A 120.00 . . . no
C12 C11 H11A 120.00 . . . no
C7 C12 H12A 120.00 . . . no
C11 C12 H12A 119.00 . . . no
C4 C13 H13A 110.00 . . . no
C4 C13 H13B 110.00 . . . no
C4 C13 H13C 109.00 . . . no
H13A C13 H13B 109.00 . . . no
H13A C13 H13C 109.00 . . . no
H13B C13 H13C 109.00 . . . no
C10 C14 H14A 109.00 . . . no
C10 C14 H14B 110.00 . . . no
C10 C14 H14C 109.00 . . . no
H14A C14 H14B 109.00 . . . no
H14A C14 H14C 109.00 . . . no
H14B C14 H14C 110.00 . . . no
C15 C16 H16A 109.00 . . . no
C17 C16 H16A 110.00 . . . no
C19 C16 H16A 109.00 . . . no
C16 C17 H17A 111.00 . . . no
C16 C17 H17B 111.00 . . . no
C18 C17 H17A 111.00 . . . no
C18 C17 H17B 111.00 . . . no
H17A C17 H17B 109.00 . . . no
N2 C18 H18A 109.00 . . . no
C7 C18 H18A 109.00 . . . no
C17 C18 H18A 110.00 . . . no
C19 C20 H20A 119.00 . . . no
C21 C20 H20A 119.00 . . . no
C21 C22 H22A 120.00 . . . no
C23 C22 H22A 120.00 . . . no
C22 C23 H23A 120.00 . . . no
C24 C23 H23A 119.00 . . . no
O2 C25 H25A 109.00 . . . no
O2 C25 H25B 109.00 . . . no
C26 C25 H25A 109.00 . . . no
C26 C25 H25B 109.00 . . . no
H25A C25 H25B 108.00 . . . no
C25 C26 H26A 110.00 . . . no
C25 C26 H26B 109.00 . . . no
C25 C26 H26C 110.00 . . . no
H26A C26 H26B 109.00 . . . no
H26A C26 H26C 109.00 . . . no
H26B C26 H26C 109.00 . . . no
C28 C27 H27A 116.00 . . . no
C28 C27 H27B 116.00 . . . no
H27A C27 H27B 113.00 . . . no
C27 C28 H28A 109.00 . . . no
C27 C28 H28B 109.00 . . . no
C27 C28 H28C 110.00 . . . no
H28A C28 H28B 109.00 . . . no
H28A C28 H28C 109.00 . . . no
H28B C28 H28C 110.00 . . . no

loop_
_geom_bond_atom_site_label_1
_geom_bond_atom_site_label_2
_geom_bond_distance
_geom_bond_site_symmetry_1
_geom_bond_site_symmetry_2
_geom_bond_publ_flag
Cl1 C21 1.736(8) . . yes
P1 O1 1.370(14) . . yes
P1 O2 1.735(8) . . yes
P1 O3 1.464(6) . . yes
P1 N1 1.591(6) . . yes
O2 C25 1.268(13) . . yes
O4 C15 1.219(8) . . yes
N1 C24 1.419(9) . . yes
N2 C1 1.431(8) . . yes
N2 C15 1.356(9) . . yes
N2 C18 1.474(8) . . yes
C1 C2 1.373(10) . . no
C1 C6 1.382(10) . . no
N1 H1A 0.8600 . . no
C2 C3 1.383(11) . . no
C3 C4 1.385(11) . . no
C4 C13 1.506(11) . . no
C4 C5 1.383(11) . . no
C5 C6 1.359(12) . . no
C7 C8 1.392(10) . . no
C7 C18 1.500(10) . . no
C7 C12 1.385(10) . . no
C8 C9 1.377(10) . . no
C9 C10 1.383(11) . . no
C10 C14 1.513(11) . . no
C10 C11 1.380(12) . . no
C11 C12 1.386(10) . . no
C15 C16 1.525(9) . . no
C16 C19 1.525(10) . . no
C16 C17 1.507(10) . . no
C17 C18 1.535(9) . . no
C19 C24 1.384(9) . . no
C19 C20 1.376(10) . . no
C20 C21 1.379(10) . . no
C21 C22 1.371(11) . . no
C22 C23 1.377(11) . . no
C23 C24 1.390(10) . . no
C25 C26 1.477(17) . . no
C2 H2A 0.9300 . . no
C3 H3A 0.9300 . . no
C5 H5A 0.9300 . . no
C6 H6A 0.9300 . . no
C8 H8A 0.9300 . . no
C9 H9A 0.9300 . . no
C11 H11A 0.9300 . . no
C12 H12A 0.9300 . . no
C13 H13A 0.9600 . . no
C13 H13B 0.9600 . . no
C13 H13C 0.9600 . . no
C14 H14A 0.9600 . . no
C14 H14B 0.9600 . . no
C14 H14C 0.9600 . . no
C16 H16A 0.9800 . . no
C17 H17A 0.9700 . . no
C17 H17B 0.9700 . . no
C18 H18A 0.9800 . . no
C20 H20A 0.9300 . . no
C22 H22A 0.9300 . . no
C23 H23A 0.9300 . . no
C25 H25A 0.9700 . . no
C25 H25B 0.9700 . . no
C26 H26A 0.9600 . . no
C26 H26B 0.9600 . . no
C26 H26C 0.9600 . . no
C27 C28 1.51(3) . . no
C27 H27A 0.9700 . . no
C27 H27B 0.9700 . . no
C28 H28A 0.9600 . . no
C28 H28B 0.9600 . . no
C28 H28C 0.9600 . . no

loop_
_geom_hbond_atom_site_label_D
_geom_hbond_atom_site_label_H
_geom_hbond_atom_site_label_A
_geom_hbond_distance_DH
_geom_hbond_distance_HA
_geom_hbond_distance_DA
_geom_hbond_angle_DHA
_geom_hbond_site_symmetry_A
_geom_hbond_publ_flag
N1 H1A O3 0.8600 2.1000 2.941(8) 165.00 7_566 yes
C16 H16A O3 0.9800 2.3000 3.104(9) 138.00 7_566 yes
C18 H18A O4 0.9800 2.2600 3.212(8) 165.00 6_545 yes
C23 H23A O1 0.9300 2.5700 3.108(12) 117.00 . yes
C23 H23A O2 0.9300 2.5700 3.139(12) 120.00 . yes
C25 H25B Cl1 0.9700 2.7300 3.586(11) 148.00 4_565 yes

loop_
_geom_torsion_atom_site_label_1
_geom_torsion_atom_site_label_2
_geom_torsion_atom_site_label_3
_geom_torsion_atom_site_label_4
_geom_torsion
_geom_torsion_site_symmetry_1
_geom_torsion_site_symmetry_2
_geom_torsion_site_symmetry_3
_geom_torsion_site_symmetry_4
_geom_torsion_publ_flag
O1 P1 O2 C25 67.0(10) . . . . no
O3 P1 O2 C25 -60.1(10) . . . . no
N1 P1 O2 C25 -177.7(9) . . . . no
O1 P1 N1 C24 38.4(9) . . . . no
O2 P1 N1 C24 -66.5(7) . . . . no
O3 P1 N1 C24 175.9(6) . . . . no
P1 O2 C25 C26 -126.6(12) . . . . no
P1 N1 C24 C19 -167.5(5) . . . . no
P1 N1 C24 C23 11.6(10) . . . . no
C15 N2 C1 C2 58.1(9) . . . . no
C15 N2 C1 C6 -120.9(8) . . . . no
C18 N2 C1 C2 -137.7(7) . . . . no
C18 N2 C1 C6 43.2(9) . . . . no
C1 N2 C15 O4 -7.3(10) . . . . no
C1 N2 C15 C16 170.9(6) . . . . no
C18 N2 C15 O4 -172.9(6) . . . . no
C18 N2 C15 C16 5.3(7) . . . . no
C1 N2 C18 C7 49.7(8) . . . . no
C1 N2 C18 C17 171.5(6) . . . . no
C15 N2 C18 C7 -144.9(6) . . . . no
C15 N2 C18 C17 -23.1(7) . . . . no
N2 C1 C2 C3 -179.5(7) . . . . no
C6 C1 C2 C3 -0.5(11) . . . . no
N2 C1 C6 C5 178.5(7) . . . . no
C2 C1 C6 C5 -0.5(11) . . . . no
C1 C2 C3 C4 0.7(12) . . . . no
C2 C3 C4 C5 0.1(12) . . . . no
C2 C3 C4 C13 -178.4(8) . . . . no
C3 C4 C5 C6 -1.1(13) . . . . no
C13 C4 C5 C6 177.4(8) . . . . no
C4 C5 C6 C1 1.3(13) . . . . no
C12 C7 C8 C9 0.1(9) . . . . no
C18 C7 C8 C9 -176.0(6) . . . . no
C8 C7 C12 C11 -0.4(9) . . . . no
C18 C7 C12 C11 175.5(6) . . . . no
C8 C7 C18 N2 -137.9(6) . . . . no
C8 C7 C18 C17 107.3(7) . . . . no
C12 C7 C18 N2 46.3(8) . . . . no
C12 C7 C18 C17 -68.5(8) . . . . no
C7 C8 C9 C10 0.0(10) . . . . no
C8 C9 C10 C11 0.3(10) . . . . no
C8 C9 C10 C14 -178.8(7) . . . . no
C9 C10 C11 C12 -0.6(10) . . . . no
C14 C10 C11 C12 178.5(7) . . . . no
C10 C11 C12 C7 0.7(10) . . . . no
O4 C15 C16 C17 -166.5(7) . . . . no
O4 C15 C16 C19 72.4(9) . . . . no
N2 C15 C16 C17 15.3(7) . . . . no
N2 C15 C16 C19 -105.9(6) . . . . no
C15 C16 C17 C18 -28.8(7) . . . . no
C19 C16 C17 C18 92.8(6) . . . . no
C15 C16 C19 C20 17.5(9) . . . . no
C15 C16 C19 C24 -167.0(6) . . . . no
C17 C16 C19 C20 -98.8(7) . . . . no
C17 C16 C19 C24 76.8(8) . . . . no
C16 C17 C18 N2 31.2(7) . . . . no
C16 C17 C18 C7 153.5(6) . . . . no
C16 C19 C20 C21 174.9(7) . . . . no
C24 C19 C20 C21 -0.7(11) . . . . no
C16 C19 C24 N1 4.0(10) . . . . no
C16 C19 C24 C23 -175.1(6) . . . . no
C20 C19 C24 N1 179.7(6) . . . . no
C20 C19 C24 C23 0.6(10) . . . . no
C19 C20 C21 Cl1 -178.4(6) . . . . no
C19 C20 C21 C22 -0.3(11) . . . . no
Cl1 C21 C22 C23 179.3(6) . . . . no
C20 C21 C22 C23 1.3(11) . . . . no
C21 C22 C23 C24 -1.4(11) . . . . no
C22 C23 C24 N1 -178.7(7) . . . . no
C22 C23 C24 C19 0.4(11) . . . . no
